data_9007977
loop_
_publ_author_name
'Heinicke, F.'
'Lerner, H. W.'
'Bolte, M.'

_publ_section_title
;
 NH4FeIIH(SO4)2*2H2O
;
_journal_name_full 'Acta Crystallographica, Section E'
_journal_page_first i84
_journal_page_last i85
_journal_paper_doi 10.1107/S160053680401373X
_journal_volume 60
_journal_year 2004
_chemical_formula_structural NH4FeIIH(SO4)2*2H2O
_chemical_formula_sum 'Fe H8 N O10 S2'
_space_group_IT_number 2
_symmetry_space_group_name_Hall '-P 1'
_symmetry_space_group_name_H-M 'P -1'
_cell_angle_alpha 103.678
_cell_angle_beta 98.069
_cell_angle_gamma 95.638
_cell_length_a 4.5955
_cell_length_b 5.8420
_cell_length_c 8.3811
_cell_formula_units_Z 1
_cell_volume 214.431
_exptl_crystal_density_diffrn 2.339
_cod_original_formula_sum 'N H8 Fe S2 O10'
_cod_database_code 9007977

loop_
_symmetry_equiv_pos_as_xyz
x,y,z
-x,-y,-z

loop_
_atom_site_aniso_label
_atom_site_aniso_U_11
_atom_site_aniso_U_22
_atom_site_aniso_U_33
_atom_site_aniso_U_12
_atom_site_aniso_U_13
_atom_site_aniso_U_23
N1 0.02140 0.01330 0.01390 -0.00010 -0.00250 0.00340
Fe 0.01036 0.01036 0.01227 0.00139 0.00108 0.00323
S 0.01309 0.00969 0.00858 -0.00021 0.00203 0.00158
O1 0.03110 0.01550 0.01230 -0.00460 0.01170 -0.00010
O2 0.01210 0.01440 0.01950 0.00120 -0.00030 0.00580
O3 0.02160 0.01250 0.01530 -0.00440 0.00610 0.00050
O4 0.01350 0.01590 0.01560 0.00520 0.00410 0.00650
O5 0.01220 0.01390 0.02040 0.00320 0.00470 0.00870

loop_
_atom_site_label
_atom_site_fract_x
_atom_site_fract_y
_atom_site_fract_z
_atom_site_occupancy
_atom_site_U_iso_or_equiv
N1 0.00000 0.00000 -0.50000 1.00000 0.01700
H1A -0.06200 -0.14500 -0.57200 0.50000 0.02600
H1B -0.12100 0.11300 -0.50400 0.50000 0.03800
H1C -0.15000 -0.06800 -0.46000 0.50000 0.02500
H1D -0.09700 0.03000 -0.59300 0.50000 0.03100
Fe 0.00000 0.00000 0.00000 1.00000 0.01102
S -0.60037 -0.31653 -0.23937 1.00000 0.01068
O1 -0.49940 -0.30200 -0.40179 1.00000 0.02000
O2 -0.34090 -0.28480 -0.10850 1.00000 0.01540
O3 -0.77260 -0.54790 -0.26264 1.00000 0.01710
O4 -0.77500 -0.11876 -0.20058 1.00000 0.01420
O5 0.19930 -0.21800 0.14161 1.00000 0.01450
H5A 0.11100 -0.31100 0.16000 1.00000 0.02500
H5B 0.34400 -0.27000 0.12600 1.00000 0.02900

_cod_duplicate_entry 2203959
